data_1542884
loop_
_publ_author_name
'Bourque, Jeremy L.'
'Tashkandi, Nada Y.'
'Baines, Kim M.'

_publ_section_title
;
 (<i>tert</i>-Butyl isocyanide-\k<i>C</i>)trichloridogallium(III)
;
_journal_coeditor_code WM4009
_journal_issue 3
_journal_name_full IUCrData
_journal_page_first x160389
_journal_paper_doi 10.1107/S2414314616003898
_journal_volume 1
_journal_year 2016
_chemical_formula_iupac '[Ga Cl3 (C5 H9 N)]'
_chemical_formula_moiety 'C5 H9 Cl3 Ga N'
_chemical_formula_sum 'C5 H9 Cl3 Ga N'
_chemical_formula_weight 259.20
_chemical_name_systematic
;
(<i>tert</i>-Butyl isocyanide-\k<i>C</i>)trichloridogallium(III)
;
_space_group_crystal_system monoclinic
_space_group_IT_number 14
_space_group_name_Hall '-P 2ybc'
_space_group_name_H-M_alt 'P 1 21/c 1'
_symmetry_space_group_name_Hall '-P 2ybc'
_symmetry_space_group_name_H-M 'P 1 21/c 1'
_atom_sites_solution_hydrogens difmap
_atom_sites_solution_primary dual
_atom_sites_solution_secondary difmap
_audit_creation_method SHELXL-2014/7
_cell_angle_alpha 90
_cell_angle_beta 102.287(5)
_cell_angle_gamma 90
_cell_formula_units_Z 4
_cell_length_a 6.5170(12)
_cell_length_b 19.393(3)
_cell_length_c 8.5991(16)
_cell_measurement_reflns_used 6667
_cell_measurement_temperature 110
_cell_measurement_theta_max 66.69
_cell_measurement_theta_min 4.56
_cell_volume 1061.9(3)
_computing_cell_refinement
;
SAINT (Bruker, 2013)
;
_computing_data_collection
;
APEX2 (Bruker, 2013)
;
_computing_data_reduction
;
SAINT (Bruker, 2013)
;
_computing_molecular_graphics
;
XP (Sheldrick, 2008)
;
_computing_publication_material
;
<i>cif2tables.py</i> (Boyle, 2008)
;
_computing_structure_refinement
;
SHELXL2014 (Sheldrick, 2015<i>b</i>)
;
_computing_structure_solution
;
SHELXT (Sheldrick, 2015<i>a</i>)
;
_diffrn_ambient_temperature 110
_diffrn_measured_fraction_theta_full 0.995
_diffrn_measured_fraction_theta_max 0.995
_diffrn_measurement_device '\k-geometry diffractometer'
_diffrn_measurement_device_type 'Bruker--Nonius KappaCCD APEXII'
_diffrn_measurement_method 'phi and omega scans'
_diffrn_radiation_type CuK\a
_diffrn_radiation_wavelength 1.54178
_diffrn_reflns_av_R_equivalents 0.0239
_diffrn_reflns_limit_h_max 7
_diffrn_reflns_limit_h_min -7
_diffrn_reflns_limit_k_max 22
_diffrn_reflns_limit_k_min -22
_diffrn_reflns_limit_l_max 10
_diffrn_reflns_limit_l_min -10
_diffrn_reflns_number 10964
_diffrn_reflns_theta_full 66.740
_diffrn_reflns_theta_max 66.740
_diffrn_reflns_theta_min 4.560
_exptl_absorpt_coefficient_mu 9.997
_exptl_absorpt_correction_T_max 0.7528
_exptl_absorpt_correction_T_min 0.5571
_exptl_absorpt_correction_type multi-scan
_exptl_absorpt_process_details
;
(<i>SADABS</i>; Bruker, 2013)
;
_exptl_crystal_colour orange
_exptl_crystal_density_diffrn 1.621
_exptl_crystal_description needle
_exptl_crystal_F_000 512
_exptl_crystal_size_max 0.226
_exptl_crystal_size_mid 0.168
_exptl_crystal_size_min 0.111
_refine_diff_density_max 0.327
_refine_diff_density_min -0.310
_refine_ls_extinction_method none
_refine_ls_goodness_of_fit_ref 1.108
_refine_ls_hydrogen_treatment refall
_refine_ls_matrix_type full
_refine_ls_number_parameters 127
_refine_ls_number_reflns 1876
_refine_ls_number_restraints 0
_refine_ls_restrained_S_all 1.108
_refine_ls_R_factor_all 0.0223
_refine_ls_R_factor_gt 0.0211
_refine_ls_shift/su_max 0.002
_refine_ls_shift/su_mean 0.000
_refine_ls_structure_factor_coef Fsqd
_refine_ls_weighting_details 'w=1/[\s^2^(Fo^2^)+(0.0310P)^2^+0.2750P] where P=(Fo^2^+2Fc^2^)/3'
_refine_ls_weighting_scheme calc
_refine_ls_wR_factor_gt 0.0536
_refine_ls_wR_factor_ref 0.0545
_reflns_number_gt 1791
_reflns_number_total 1876
_reflns_threshold_expression 'I > 2\s(I)'
_cod_data_source_file wm4009sup1.cif
_cod_data_source_block I
_cod_database_code 1542884
_shelx_space_group_comment
;
The symmetry employed for this shelxl refinement is uniquely defined
by the following loop, which should always be used as a source of
symmetry information in preference to the above space-group names.
They are only intended as comments.
;
_shelx_estimated_absorpt_t_min 0.211
_shelx_estimated_absorpt_t_max 0.403

loop_
_space_group_symop_operation_xyz
'x, y, z'
'-x, y+1/2, -z+1/2'
'-x, -y, -z'
'x, -y-1/2, z-1/2'

loop_
_atom_site_type_symbol
_atom_site_label
_atom_site_fract_x
_atom_site_fract_y
_atom_site_fract_z
_atom_site_U_iso_or_equiv
_atom_site_adp_type
_atom_site_calc_flag
_atom_site_occupancy
Ga Ga1 0.57250(3) 0.61614(2) 0.63792(2) 0.02511(9) Uani d 1
Cl Cl1 0.53074(7) 0.70861(2) 0.76750(5) 0.03418(12) Uani d 1
Cl Cl2 0.87880(7) 0.60850(3) 0.58522(6) 0.03958(13) Uani d 1
Cl Cl3 0.48498(7) 0.52514(2) 0.75065(5) 0.03701(12) Uani d 1
C C1 0.3619(3) 0.62469(9) 0.4270(2) 0.0275(4) Uani d 1
N N1 0.2429(2) 0.62920(7) 0.31030(16) 0.0247(3) Uani d 1
C C2 0.0869(3) 0.63437(10) 0.1590(2) 0.0295(4) Uani d 1
C C3 -0.0287(4) 0.70142(13) 0.1670(3) 0.0529(6) Uani d 1
H H3A -0.133(5) 0.7048(15) 0.071(4) 0.070(8) Uiso d 1
H H3B -0.102(5) 0.6985(18) 0.241(4) 0.082(11) Uiso d 1
H H3C 0.064(4) 0.7425(16) 0.171(4) 0.065(8) Uiso d 1
C C4 0.2098(4) 0.63342(14) 0.0282(2) 0.0452(5) Uani d 1
H H4A 0.114(4) 0.6379(13) -0.068(3) 0.047(6) Uiso d 1
H H4B 0.314(4) 0.6705(13) 0.038(3) 0.048(7) Uiso d 1
H H4C 0.286(5) 0.5912(16) 0.029(3) 0.058(8) Uiso d 1
C C5 -0.0554(4) 0.57180(13) 0.1521(3) 0.0450(5) Uani d 1
H H5A -0.160(4) 0.5739(13) 0.054(3) 0.048(6) Uiso d 1
H H5B 0.017(5) 0.5279(16) 0.152(3) 0.060(8) Uiso d 1
H H5C -0.124(5) 0.5744(15) 0.238(4) 0.062(8) Uiso d 1

loop_
_atom_site_aniso_label
_atom_site_aniso_U_11
_atom_site_aniso_U_22
_atom_site_aniso_U_33
_atom_site_aniso_U_12
_atom_site_aniso_U_13
_atom_site_aniso_U_23
Ga1 0.02527(14) 0.02897(14) 0.01932(13) -0.00094(7) 0.00074(9) -0.00039(7)
Cl1 0.0395(2) 0.0326(2) 0.0306(2) -0.00260(17) 0.00762(18) -0.00620(16)
Cl2 0.0283(2) 0.0564(3) 0.0345(2) -0.00090(18) 0.00752(18) -0.00601(19)
Cl3 0.0428(3) 0.0308(2) 0.0380(2) -0.00061(17) 0.00984(19) 0.00590(17)
C1 0.0281(9) 0.0294(8) 0.0244(9) -0.0006(6) 0.0044(7) -0.0010(6)
N1 0.0253(7) 0.0278(7) 0.0207(7) 0.0002(5) 0.0040(6) -0.0019(5)
C2 0.0278(9) 0.0374(9) 0.0196(8) 0.0015(7) -0.0028(7) -0.0012(7)
C3 0.0491(13) 0.0528(14) 0.0459(13) 0.0199(11) -0.0142(11) -0.0072(11)
C4 0.0473(12) 0.0664(15) 0.0206(9) -0.0050(11) 0.0045(9) 0.0018(9)
C5 0.0424(11) 0.0575(14) 0.0308(10) -0.0171(10) -0.0016(9) -0.0067(9)

loop_
_atom_type_symbol
_atom_type_description
_atom_type_scat_dispersion_real
_atom_type_scat_dispersion_imag
_atom_type_scat_source
C C 0.0181 0.0091 'International Tables Vol C Tables 4.2.6.8 and 6.1.1.4'
H H 0.0000 0.0000 'International Tables Vol C Tables 4.2.6.8 and 6.1.1.4'
N N 0.0311 0.0180 'International Tables Vol C Tables 4.2.6.8 and 6.1.1.4'
Cl Cl 0.3639 0.7018 'International Tables Vol C Tables 4.2.6.8 and 6.1.1.4'
Ga Ga -1.2846 0.7763 'International Tables Vol C Tables 4.2.6.8 and 6.1.1.4'

loop_
_geom_angle_atom_site_label_1
_geom_angle_atom_site_label_2
_geom_angle_atom_site_label_3
_geom_angle
C1 Ga1 Cl2 107.40(5)
C1 Ga1 Cl3 106.00(5)
Cl2 Ga1 Cl3 112.78(2)
C1 Ga1 Cl1 104.90(5)
Cl2 Ga1 Cl1 113.07(2)
Cl3 Ga1 Cl1 112.01(2)
N1 C1 Ga1 179.26(16)
C1 N1 C2 179.35(18)
N1 C2 C3 105.96(15)
N1 C2 C4 106.28(15)
C3 C2 C4 113.1(2)
N1 C2 C5 106.27(15)
C3 C2 C5 112.49(19)
C4 C2 C5 112.12(18)
C2 C3 H3A 106.9(18)
C2 C3 H3B 109(2)
H3A C3 H3B 103(3)
C2 C3 H3C 112.6(17)
H3A C3 H3C 107(2)
H3B C3 H3C 117(3)
C2 C4 H4A 107.3(16)
C2 C4 H4B 113.1(14)
H4A C4 H4B 109(2)
C2 C4 H4C 111.2(17)
H4A C4 H4C 110(2)
H4B C4 H4C 106(2)
C2 C5 H5A 108.1(15)
C2 C5 H5B 114.0(17)
H5A C5 H5B 107(2)
C2 C5 H5C 108.3(18)
H5A C5 H5C 109(2)
H5B C5 H5C 111(2)

loop_
_geom_bond_atom_site_label_1
_geom_bond_atom_site_label_2
_geom_bond_distance
Ga1 C1 2.0351(18)
Ga1 Cl2 2.1441(6)
Ga1 Cl3 2.1481(5)
Ga1 Cl1 2.1589(5)
C1 N1 1.133(2)
N1 C2 1.474(2)
C2 C3 1.512(3)
C2 C4 1.513(3)
C2 C5 1.521(3)
C3 H3A 0.95(3)
C3 H3B 0.88(4)
C3 H3C 1.00(3)
C4 H4A 0.92(3)
C4 H4B 0.98(3)
C4 H4C 0.96(3)
C5 H5A 0.96(3)
C5 H5B 0.97(3)
C5 H5C 0.94(3)

_cod_database_fobs_code 1542884
